data_1531612
loop_
_publ_author_name
'Jacobs, H.'
'Schroeder, F.O.'

_publ_section_title
;
 Penta-ammoniates of aluminium halides: the crystal structures of Al X3 *
 5(N H3) with X = Cl, Br, I
;
_journal_name_full 'Zeitschrift fuer Anorganische und Allgemeine Chemie'
_journal_page_first 951
_journal_page_last 955
_journal_volume 628
_journal_year 2002
_chemical_formula_sum 'Al H15 I3 N5'
_chemical_name_systematic '(Al I3) (N H3)5'
_space_group_IT_number 63
_symmetry_space_group_name_Hall '-C 2c 2'
_symmetry_space_group_name_H-M 'C m c m'
_cell_angle_alpha 90
_cell_angle_beta 90
_cell_angle_gamma 90
_cell_formula_units_Z 4
_cell_length_a 9.106
_cell_length_b 11.37
_cell_length_c 11.47
_cell_volume 1187.549
_citation_journal_id_ASTM ZAACAB
_cod_data_source_file Jacobs_ZAACAB_2002_1045.cif
_cod_data_source_block H15Al1I3N5
_cod_original_formula_sum 'H15 Al1 I3 N5'
_cod_database_code 1531612

loop_
_symmetry_equiv_pos_as_xyz
x,y,z
-x,-y,z+1/2
x,-y,-z
-x,y,-z+1/2
-x,-y,-z
x,y,-z-1/2
-x,y,z
x,-y,z-1/2
x+1/2,y+1/2,z
-x+1/2,-y+1/2,z+1/2
x+1/2,-y+1/2,-z
-x+1/2,y+1/2,-z+1/2
-x+1/2,-y+1/2,-z
x+1/2,y+1/2,-z-1/2
-x+1/2,y+1/2,z
x+1/2,-y+1/2,z-1/2

loop_
_atom_site_label
_atom_site_type_symbol
_atom_site_fract_x
_atom_site_fract_y
_atom_site_fract_z
_atom_site_occupancy
_atom_site_U_iso_or_equiv
_atom_site_attached_hydrogens
N2 N-3 0.5 0.2975 0.0752 1 0.0 3
N1 N-3 0.5 0.062 0.25 1 0.0 3
N3 N-3 0.3219 0.2877 0.25 1 0.0 3
I1 I-1 0 0.1008 0.25 1 0.0 0
Al1 Al+3 0.5 0.2843 0.25 1 0.0 0
I2 I-1 0.2926 0 0.5 1 0.0 0
